data_7127664
loop_
_publ_author_name
'Nayak, Mithilesh Kumar'
'Suhr, Simon'
'Chrysochos, Nicolas'
'Rawat, Hemant'
'Schulzke, Carola'
'Chandrasekhar, Vadapalli'
'Sarkar, Biprajit'
'Jana, Anukul'

_publ_section_title
;
 Tethered CAAC-CAAC dimers: oxidation to persistent radical cations and
 bridging-unit dependent reactivity/stability of the dications.
;
_journal_issue 10
_journal_name_full 'Chemical communications (Cambridge, England)'
_journal_page_first 1210
_journal_page_last 1213
_journal_paper_doi 10.1039/d0cc07385g
_journal_volume 57
_journal_year 2021
_chemical_formula_moiety 'C19 H34 N2'
_chemical_formula_sum 'C19 H34 N2'
_chemical_formula_weight 290.48
_space_group_crystal_system orthorhombic
_space_group_IT_number 61
_space_group_name_Hall '-P 2ac 2ab'
_space_group_name_H-M_alt 'P b c a'
_atom_sites_solution_hydrogens geom
_atom_sites_solution_primary dual
_audit_creation_date 2020-04-07
_audit_creation_method
;
Olex2 1.2
(compiled 2018.05.29 svn.r3508 for OlexSys, GUI svn.r5506)
;
_audit_update_record
;
2020-04-06 deposited with the CCDC.	2020-12-18 downloaded from the CCDC.
;
_cell_angle_alpha 90
_cell_angle_beta 90
_cell_angle_gamma 90
_cell_formula_units_Z 8
_cell_length_a 8.6542(3)
_cell_length_b 11.7196(5)
_cell_length_c 35.0170(14)
_cell_measurement_reflns_used 7744
_cell_measurement_temperature 120.00(10)
_cell_measurement_theta_max 28.6620
_cell_measurement_theta_min 3.1880
_cell_volume 3551.6(2)
_computing_cell_refinement 'CrysAlisPro 1.171.39.29d (Rigaku OD, 2017)'
_computing_data_collection 'CrysAlisPro 1.171.39.29d (Rigaku OD, 2017)'
_computing_data_reduction 'CrysAlisPro 1.171.39.29d (Rigaku OD, 2017)'
_computing_molecular_graphics 'Olex2 (Dolomanov et al., 2009)'
_computing_publication_material 'Olex2 (Dolomanov et al., 2009)'
_computing_structure_refinement 'ShelXL (Sheldrick, 2015)'
_computing_structure_solution 'ShelXT (Sheldrick, 2015)'
_diffrn_ambient_temperature 120.00(10)
_diffrn_measured_fraction_theta_full 0.999
_diffrn_measured_fraction_theta_max 0.894
_diffrn_measurement_details
;
List of Runs (angles in degrees, time in seconds):

  # Type    Start    End  Width  t~exp~   \w     \q     \k     \f   Frames
#--------------------------------------------------------------------------
  1  \w    -44.00 -13.00   0.50   55.00    --    7.20 -45.00 -57.00   62
  2  \w    -73.00 -47.00   0.50   55.00    --   -7.60 -77.00 115.00   52
  3  \w     50.00  96.00   0.50   55.00    --    7.20  77.00-180.00   92
  4  \w    -24.00   2.00   0.50   55.00    --    7.20 -82.00 -90.00   52
  5  \w     26.00  51.00   0.50   55.00    --    7.20 -82.00 -90.00   50
  6  \w    -23.00  41.00   0.50   55.00    --    7.20 -82.00-120.00  128
  7  \w     51.00  86.00   0.50   55.00    --    7.20  77.00 -60.00   70
;
_diffrn_measurement_device 'four-circle diffractometer'
_diffrn_measurement_device_type 'XtaLAB AFC12 (RINC): Kappa single'
_diffrn_measurement_method '\w scans'
_diffrn_radiation_type MoK\a
_diffrn_radiation_wavelength 0.71073
_diffrn_reflns_av_R_equivalents 0.0469
_diffrn_reflns_av_unetI/netI 0.0385
_diffrn_reflns_Laue_measured_fraction_full 0.999
_diffrn_reflns_Laue_measured_fraction_max 0.894
_diffrn_reflns_limit_h_max 11
_diffrn_reflns_limit_h_min -11
_diffrn_reflns_limit_k_max 15
_diffrn_reflns_limit_k_min -14
_diffrn_reflns_limit_l_max 45
_diffrn_reflns_limit_l_min -47
_diffrn_reflns_number 23351
_diffrn_reflns_point_group_measured_fraction_full 0.999
_diffrn_reflns_point_group_measured_fraction_max 0.894
_diffrn_reflns_theta_full 25.242
_diffrn_reflns_theta_max 29.079
_diffrn_reflns_theta_min 2.625
_exptl_absorpt_coefficient_mu 0.063
_exptl_absorpt_correction_T_max 1.00000
_exptl_absorpt_correction_T_min 0.84546
_exptl_absorpt_correction_type multi-scan
_exptl_absorpt_process_details
;
CrysAlisPro 1.171.39.29d (Rigaku Oxford Diffraction, 2017)
Empirical absorption correction using spherical harmonics,
 implemented in SCALE3 ABSPACK scaling algorithm.
;
_exptl_crystal_colour colourless
_exptl_crystal_colour_primary colourless
_exptl_crystal_density_diffrn 1.087
_exptl_crystal_description plate
_exptl_crystal_F_000 1296
_exptl_crystal_size_max 0.14
_exptl_crystal_size_mid 0.13
_exptl_crystal_size_min 0.12
_refine_diff_density_max 0.343
_refine_diff_density_min -0.266
_refine_diff_density_rms 0.068
_refine_ls_extinction_method none
_refine_ls_goodness_of_fit_ref 1.056
_refine_ls_hydrogen_treatment constr
_refine_ls_matrix_type full
_refine_ls_number_parameters 198
_refine_ls_number_reflns 4236
_refine_ls_number_restraints 0
_refine_ls_restrained_S_all 1.056
_refine_ls_R_factor_all 0.0688
_refine_ls_R_factor_gt 0.0511
_refine_ls_shift/su_max 0.001
_refine_ls_shift/su_mean 0.000
_refine_ls_structure_factor_coef Fsqd
_refine_ls_weighting_details 'w=1/[\s^2^(Fo^2^)+(0.0534P)^2^+1.5509P] where P=(Fo^2^+2Fc^2^)/3'
_refine_ls_weighting_scheme calc
_refine_ls_wR_factor_gt 0.1184
_refine_ls_wR_factor_ref 0.1258
_reflns_Friedel_coverage 0.000
_reflns_number_gt 3336
_reflns_number_total 4236
_reflns_threshold_expression 'I > 2\s(I)'
_cod_data_source_file d0cc07385g2.cif
_cod_data_source_block aj0605
_cod_depositor_comments 'Adding full bibliography for 7127659--7127670.cif.'
_cod_database_code 7127664
_shelx_shelxl_version_number 2017/1
_shelx_space_group_comment
;
The symmetry employed for this shelxl refinement is uniquely defined
by the following loop, which should always be used as a source of
symmetry information in preference to the above space-group names.
They are only intended as comments.
;
_shelx_estimated_absorpt_t_max 0.993
_shelx_estimated_absorpt_t_min 0.991
_olex2_refinement_description
;
1. Fixed Uiso
 At 1.2 times of:
  All C(H,H) groups
 At 1.5 times of:
  All C(H,H,H) groups
2.a Secondary CH2 refined with riding coordinates:
 C14(H14A,H14B), C3(H3A,H3B), C5(H5A,H5B), C7(H7A,H7B), C4(H4A,H4B)
2.b Idealised Me refined as rotating group:
 C16(H16A,H16B,H16C), C17(H17A,H17B,H17C), C10(H10A,H10B,H10C), C9(H9A,H9B,
 H9C), C19(H19A,H19B,H19C), C11(H11A,H11B,H11C), C18(H18A,H18B,H18C), C12(H12A,
 H12B,H12C)
;
_olex2_submission_special_instructions 'No special instructions were received'
_oxdiff_exptl_absorpt_empirical_details
;
Empirical correction (ABSPACK) includes:
- Absorption correction using spherical harmonics
- Frame scaling
;

loop_
_space_group_symop_operation_xyz
'x, y, z'
'-x+1/2, -y, z+1/2'
'-x, y+1/2, -z+1/2'
'x+1/2, -y+1/2, -z'
'-x, -y, -z'
'x-1/2, y, -z-1/2'
'x, -y-1/2, z-1/2'
'-x-1/2, y-1/2, z'

loop_
_atom_site_label
_atom_site_type_symbol
_atom_site_fract_x
_atom_site_fract_y
_atom_site_fract_z
_atom_site_U_iso_or_equiv
_atom_site_adp_type
_atom_site_occupancy
_atom_site_site_symmetry_order
_atom_site_calc_flag
_atom_site_refinement_flags_posn
_atom_site_refinement_flags_adp
_atom_site_refinement_flags_occupancy
_atom_site_disorder_assembly
_atom_site_disorder_group
N2 N 0.60169(13) 0.84035(9) 0.60500(3) 0.0195(3) Uani 1 1 d . . . . .
N1 N 0.53278(12) 0.69267(10) 0.66902(3) 0.0185(3) Uani 1 1 d . . . . .
C2 C 0.48643(14) 0.75523(10) 0.60400(3) 0.0143(3) Uani 1 1 d . . . . .
C1 C 0.44273(14) 0.69631(11) 0.63535(3) 0.0145(3) Uani 1 1 d . . . . .
C15 C 0.44103(15) 0.74366(11) 0.56191(4) 0.0167(3) Uani 1 1 d . . . . .
C8 C 0.29584(14) 0.63012(11) 0.64507(4) 0.0176(3) Uani 1 1 d . . . . .
C14 C 0.59587(16) 0.77602(12) 0.54253(4) 0.0198(3) Uani 1 1 d . . . . .
H14A H 0.659227 0.706801 0.538352 0.024 Uiso 1 1 calc R . . . .
H14B H 0.576014 0.812182 0.517454 0.024 Uiso 1 1 calc R . . . .
C3 C 0.64049(16) 0.90054(11) 0.63966(4) 0.0206(3) Uani 1 1 d . . . . .
H3A H 0.543762 0.919169 0.653409 0.025 Uiso 1 1 calc R . . . .
H3B H 0.691122 0.973443 0.632778 0.025 Uiso 1 1 calc R . . . .
C6 C 0.44456(16) 0.67556(12) 0.70407(4) 0.0211(3) Uani 1 1 d . . . . .
C13 C 0.68160(15) 0.85951(11) 0.56884(4) 0.0190(3) Uani 1 1 d . . . . .
C5 C 0.69763(15) 0.70946(12) 0.66802(4) 0.0200(3) Uani 1 1 d . . . . .
H5A H 0.739847 0.669943 0.645310 0.024 Uiso 1 1 calc R . . . .
H5B H 0.743715 0.673497 0.690924 0.024 Uiso 1 1 calc R . . . .
C7 C 0.28094(16) 0.65896(12) 0.68795(4) 0.0227(3) Uani 1 1 d . . . . .
H7A H 0.219645 0.729566 0.691337 0.027 Uiso 1 1 calc R . . . .
H7B H 0.227981 0.596098 0.701568 0.027 Uiso 1 1 calc R . . . .
C16 C 0.39688(17) 0.62406(12) 0.54860(4) 0.0232(3) Uani 1 1 d . . . . .
H16A H 0.470736 0.568626 0.558884 0.035 Uiso 1 1 calc GR . . . .
H16B H 0.398752 0.621136 0.520631 0.035 Uiso 1 1 calc GR . . . .
H16C H 0.292787 0.605601 0.557723 0.035 Uiso 1 1 calc GR . . . .
C4 C 0.74693(17) 0.83460(12) 0.66667(4) 0.0230(3) Uani 1 1 d . . . . .
H4A H 0.855058 0.840240 0.657633 0.028 Uiso 1 1 calc R . . . .
H4B H 0.741376 0.868021 0.692598 0.028 Uiso 1 1 calc R . . . .
C17 C 0.31466(16) 0.82922(12) 0.55071(4) 0.0219(3) Uani 1 1 d . . . . .
H17A H 0.215913 0.805350 0.561840 0.033 Uiso 1 1 calc GR . . . .
H17B H 0.305362 0.831803 0.522833 0.033 Uiso 1 1 calc GR . . . .
H17C H 0.342008 0.905126 0.560308 0.033 Uiso 1 1 calc GR . . . .
C10 C 0.14673(15) 0.66837(12) 0.62550(4) 0.0229(3) Uani 1 1 d . . . . .
H10A H 0.138298 0.751664 0.626849 0.034 Uiso 1 1 calc GR . . . .
H10B H 0.057942 0.633621 0.638402 0.034 Uiso 1 1 calc GR . . . .
H10C H 0.148331 0.644359 0.598694 0.034 Uiso 1 1 calc GR . . . .
C9 C 0.32011(16) 0.50156(12) 0.63941(4) 0.0225(3) Uani 1 1 d . . . . .
H9A H 0.322757 0.484212 0.612041 0.034 Uiso 1 1 calc GR . . . .
H9B H 0.234977 0.459693 0.651419 0.034 Uiso 1 1 calc GR . . . .
H9C H 0.418104 0.478646 0.651155 0.034 Uiso 1 1 calc GR . . . .
C19 C 0.85339(16) 0.82937(13) 0.57167(4) 0.0257(3) Uani 1 1 d . . . . .
H19A H 0.904744 0.882776 0.589072 0.038 Uiso 1 1 calc GR . . . .
H19B H 0.900807 0.834615 0.546318 0.038 Uiso 1 1 calc GR . . . .
H19C H 0.864564 0.751450 0.581442 0.038 Uiso 1 1 calc GR . . . .
C11 C 0.50021(19) 0.57056(13) 0.72630(4) 0.0299(3) Uani 1 1 d . . . . .
H11A H 0.490285 0.502532 0.710215 0.045 Uiso 1 1 calc GR . . . .
H11B H 0.437222 0.561172 0.749349 0.045 Uiso 1 1 calc GR . . . .
H11C H 0.608687 0.580876 0.733557 0.045 Uiso 1 1 calc GR . . . .
C18 C 0.66670(17) 0.98373(12) 0.55560(4) 0.0272(3) Uani 1 1 d . . . . .
H18A H 0.557142 1.003857 0.553428 0.041 Uiso 1 1 calc GR . . . .
H18B H 0.716799 0.992649 0.530676 0.041 Uiso 1 1 calc GR . . . .
H18C H 0.716641 1.034075 0.574224 0.041 Uiso 1 1 calc GR . . . .
C12 C 0.4521(2) 0.77984(14) 0.73044(4) 0.0323(4) Uani 1 1 d . . . . .
H12A H 0.557997 0.789430 0.739826 0.048 Uiso 1 1 calc GR . . . .
H12B H 0.382132 0.768633 0.752118 0.048 Uiso 1 1 calc GR . . . .
H12C H 0.421039 0.848121 0.716223 0.048 Uiso 1 1 calc GR . . . .

loop_
_atom_site_aniso_label
_atom_site_aniso_U_11
_atom_site_aniso_U_22
_atom_site_aniso_U_33
_atom_site_aniso_U_23
_atom_site_aniso_U_13
_atom_site_aniso_U_12
N2 0.0213(6) 0.0197(6) 0.0174(5) -0.0003(4) 0.0019(4) -0.0079(5)
N1 0.0161(5) 0.0246(6) 0.0148(5) 0.0017(4) -0.0014(4) -0.0026(5)
C2 0.0114(5) 0.0129(6) 0.0186(6) -0.0012(5) -0.0016(5) 0.0002(5)
C1 0.0124(6) 0.0142(6) 0.0169(6) -0.0013(5) -0.0012(5) 0.0007(5)
C15 0.0170(6) 0.0167(6) 0.0162(6) -0.0001(5) -0.0022(5) 0.0002(5)
C8 0.0134(6) 0.0172(7) 0.0223(6) 0.0019(5) 0.0009(5) -0.0019(5)
C14 0.0215(7) 0.0199(7) 0.0181(6) 0.0021(5) 0.0026(5) 0.0024(5)
C3 0.0215(6) 0.0167(6) 0.0236(7) -0.0033(5) -0.0011(5) -0.0048(6)
C6 0.0242(7) 0.0239(7) 0.0152(6) 0.0006(5) 0.0032(5) -0.0001(6)
C13 0.0180(6) 0.0183(7) 0.0208(6) 0.0038(5) 0.0038(5) -0.0003(5)
C5 0.0153(6) 0.0230(7) 0.0217(6) 0.0003(5) -0.0041(5) 0.0011(5)
C7 0.0216(7) 0.0242(7) 0.0222(7) 0.0025(6) 0.0064(5) -0.0001(6)
C16 0.0275(7) 0.0219(7) 0.0203(6) -0.0033(6) -0.0033(6) -0.0024(6)
C4 0.0182(6) 0.0266(8) 0.0241(7) -0.0045(6) -0.0044(6) -0.0047(6)
C17 0.0212(7) 0.0230(7) 0.0216(7) 0.0026(6) -0.0038(5) 0.0030(6)
C10 0.0134(6) 0.0228(7) 0.0327(8) 0.0026(6) -0.0006(5) -0.0015(5)
C9 0.0197(6) 0.0185(7) 0.0292(7) 0.0019(6) -0.0006(6) -0.0033(5)
C19 0.0170(7) 0.0286(8) 0.0314(8) 0.0032(6) 0.0027(6) 0.0000(6)
C11 0.0357(8) 0.0327(8) 0.0214(7) 0.0075(6) -0.0010(6) -0.0006(7)
C18 0.0281(8) 0.0207(7) 0.0328(8) 0.0068(6) 0.0040(6) -0.0005(6)
C12 0.0389(9) 0.0343(9) 0.0237(7) -0.0078(6) 0.0041(6) 0.0001(7)

loop_
_atom_type_symbol
_atom_type_description
_atom_type_scat_dispersion_real
_atom_type_scat_dispersion_imag
_atom_type_scat_source
C C 0.0033 0.0016 'International Tables Vol C Tables 4.2.6.8 and 6.1.1.4'
H H 0.0000 0.0000 'International Tables Vol C Tables 4.2.6.8 and 6.1.1.4'
N N 0.0061 0.0033 'International Tables Vol C Tables 4.2.6.8 and 6.1.1.4'

loop_
_geom_angle_atom_site_label_1
_geom_angle_atom_site_label_2
_geom_angle_atom_site_label_3
_geom_angle
_geom_angle_site_symmetry_1
_geom_angle_site_symmetry_3
_geom_angle_publ_flag
C2 N2 C3 122.06(11) . . ?
C2 N2 C13 114.95(10) . . ?
C3 N2 C13 122.95(11) . . ?
C1 N1 C6 114.65(11) . . ?
C1 N1 C5 121.43(11) . . ?
C5 N1 C6 123.87(11) . . ?
N2 C2 C15 105.54(10) . . ?
C1 C2 N2 122.61(11) . . ?
C1 C2 C15 131.69(11) . . ?
N1 C1 C8 104.92(10) . . ?
C2 C1 N1 122.60(11) . . ?
C2 C1 C8 132.34(11) . . ?
C2 C15 C14 100.26(10) . . ?
C2 C15 C17 111.78(11) . . ?
C16 C15 C2 116.08(11) . . ?
C16 C15 C14 107.91(11) . . ?
C16 C15 C17 110.10(11) . . ?
C17 C15 C14 110.15(11) . . ?
C1 C8 C7 100.08(10) . . ?
C1 C8 C10 116.98(11) . . ?
C1 C8 C9 110.85(10) . . ?
C10 C8 C7 107.54(11) . . ?
C10 C8 C9 110.22(11) . . ?
C9 C8 C7 110.61(11) . . ?
C15 C14 H14A 110.1 . . ?
C15 C14 H14B 110.1 . . ?
H14A C14 H14B 108.4 . . ?
C13 C14 C15 108.13(10) . . ?
C13 C14 H14A 110.1 . . ?
C13 C14 H14B 110.1 . . ?
N2 C3 H3A 108.7 . . ?
N2 C3 H3B 108.7 . . ?
N2 C3 C4 114.40(11) . . ?
H3A C3 H3B 107.6 . . ?
C4 C3 H3A 108.7 . . ?
C4 C3 H3B 108.7 . . ?
N1 C6 C7 100.99(10) . . ?
N1 C6 C11 111.89(12) . . ?
N1 C6 C12 112.01(12) . . ?
C11 C6 C7 111.97(12) . . ?
C12 C6 C7 111.19(12) . . ?
C12 C6 C11 108.69(12) . . ?
N2 C13 C14 101.16(10) . . ?
N2 C13 C19 111.60(11) . . ?
N2 C13 C18 111.61(11) . . ?
C19 C13 C14 111.17(11) . . ?
C19 C13 C18 108.67(11) . . ?
C18 C13 C14 112.53(11) . . ?
N1 C5 H5A 108.7 . . ?
N1 C5 H5B 108.7 . . ?
N1 C5 C4 114.10(11) . . ?
H5A C5 H5B 107.6 . . ?
C4 C5 H5A 108.7 . . ?
C4 C5 H5B 108.7 . . ?
C8 C7 H7A 110.1 . . ?
C8 C7 H7B 110.1 . . ?
C6 C7 C8 107.93(11) . . ?
C6 C7 H7A 110.1 . . ?
C6 C7 H7B 110.1 . . ?
H7A C7 H7B 108.4 . . ?
C15 C16 H16A 109.5 . . ?
C15 C16 H16B 109.5 . . ?
C15 C16 H16C 109.5 . . ?
H16A C16 H16B 109.5 . . ?
H16A C16 H16C 109.5 . . ?
H16B C16 H16C 109.5 . . ?
C3 C4 H4A 109.7 . . ?
C3 C4 H4B 109.7 . . ?
C5 C4 C3 109.62(11) . . ?
C5 C4 H4A 109.7 . . ?
C5 C4 H4B 109.7 . . ?
H4A C4 H4B 108.2 . . ?
C15 C17 H17A 109.5 . . ?
C15 C17 H17B 109.5 . . ?
C15 C17 H17C 109.5 . . ?
H17A C17 H17B 109.5 . . ?
H17A C17 H17C 109.5 . . ?
H17B C17 H17C 109.5 . . ?
C8 C10 H10A 109.5 . . ?
C8 C10 H10B 109.5 . . ?
C8 C10 H10C 109.5 . . ?
H10A C10 H10B 109.5 . . ?
H10A C10 H10C 109.5 . . ?
H10B C10 H10C 109.5 . . ?
C8 C9 H9A 109.5 . . ?
C8 C9 H9B 109.5 . . ?
C8 C9 H9C 109.5 . . ?
H9A C9 H9B 109.5 . . ?
H9A C9 H9C 109.5 . . ?
H9B C9 H9C 109.5 . . ?
C13 C19 H19A 109.5 . . ?
C13 C19 H19B 109.5 . . ?
C13 C19 H19C 109.5 . . ?
H19A C19 H19B 109.5 . . ?
H19A C19 H19C 109.5 . . ?
H19B C19 H19C 109.5 . . ?
C6 C11 H11A 109.5 . . ?
C6 C11 H11B 109.5 . . ?
C6 C11 H11C 109.5 . . ?
H11A C11 H11B 109.5 . . ?
H11A C11 H11C 109.5 . . ?
H11B C11 H11C 109.5 . . ?
C13 C18 H18A 109.5 . . ?
C13 C18 H18B 109.5 . . ?
C13 C18 H18C 109.5 . . ?
H18A C18 H18B 109.5 . . ?
H18A C18 H18C 109.5 . . ?
H18B C18 H18C 109.5 . . ?
C6 C12 H12A 109.5 . . ?
C6 C12 H12B 109.5 . . ?
C6 C12 H12C 109.5 . . ?
H12A C12 H12B 109.5 . . ?
H12A C12 H12C 109.5 . . ?
H12B C12 H12C 109.5 . . ?

loop_
_geom_bond_atom_site_label_1
_geom_bond_atom_site_label_2
_geom_bond_distance
_geom_bond_site_symmetry_2
_geom_bond_publ_flag
N2 C2 1.4112(16) . ?
N2 C3 1.4434(17) . ?
N2 C13 1.4602(16) . ?
N1 C1 1.4138(16) . ?
N1 C6 1.4594(16) . ?
N1 C5 1.4406(17) . ?
C2 C1 1.3510(17) . ?
C2 C15 1.5311(17) . ?
C1 C8 1.5276(17) . ?
C15 C14 1.5492(18) . ?
C15 C16 1.5259(19) . ?
C15 C17 1.5347(18) . ?
C8 C7 1.5445(18) . ?
C8 C10 1.5284(18) . ?
C8 C9 1.5342(19) . ?
C14 H14A 0.9900 . ?
C14 H14B 0.9900 . ?
C14 C13 1.5351(19) . ?
C3 H3A 0.9900 . ?
C3 H3B 0.9900 . ?
C3 C4 1.5298(19) . ?
C6 C7 1.537(2) . ?
C6 C11 1.534(2) . ?
C6 C12 1.533(2) . ?
C13 C19 1.5313(19) . ?
C13 C18 1.5333(19) . ?
C5 H5A 0.9900 . ?
C5 H5B 0.9900 . ?
C5 C4 1.528(2) . ?
C7 H7A 0.9900 . ?
C7 H7B 0.9900 . ?
C16 H16A 0.9800 . ?
C16 H16B 0.9800 . ?
C16 H16C 0.9800 . ?
C4 H4A 0.9900 . ?
C4 H4B 0.9900 . ?
C17 H17A 0.9800 . ?
C17 H17B 0.9800 . ?
C17 H17C 0.9800 . ?
C10 H10A 0.9800 . ?
C10 H10B 0.9800 . ?
C10 H10C 0.9800 . ?
C9 H9A 0.9800 . ?
C9 H9B 0.9800 . ?
C9 H9C 0.9800 . ?
C19 H19A 0.9800 . ?
C19 H19B 0.9800 . ?
C19 H19C 0.9800 . ?
C11 H11A 0.9800 . ?
C11 H11B 0.9800 . ?
C11 H11C 0.9800 . ?
C18 H18A 0.9800 . ?
C18 H18B 0.9800 . ?
C18 H18C 0.9800 . ?
C12 H12A 0.9800 . ?
C12 H12B 0.9800 . ?
C12 H12C 0.9800 . ?
